data_1516582
loop_
_publ_author_name
'Xiong, Xiao-Dong'
'Deng, Chun-Lin'
'Peng, Xiao-Shui'
'Miao, Qian'
'Wong, Henry N. C.'

_publ_section_title
;
 Heteroatom-bridged tetraphenylenes: synthesis, structures, and
 properties.
;
_journal_issue 12
_journal_name_full 'Organic letters'
_journal_page_first 3252
_journal_page_last 3255
_journal_paper_doi 10.1021/ol501267z
_journal_volume 16
_journal_year 2014
_chemical_formula_sum 'C38 H26 N2'
_chemical_formula_weight 510.61
_chemical_name_systematic
; 
 ? 
;
_space_group_IT_number 14
_symmetry_cell_setting monoclinic
_symmetry_space_group_name_Hall '-P 2yn'
_symmetry_space_group_name_H-M 'P 1 21/n 1'
_atom_sites_solution_hydrogens geom
_atom_sites_solution_primary direct
_atom_sites_solution_secondary difmap
_audit_creation_method SHELXL-97
_cell_angle_alpha 90.00
_cell_angle_beta 107.0680(10)
_cell_angle_gamma 90.00
_cell_formula_units_Z 4
_cell_length_a 10.4127(5)
_cell_length_b 18.6669(9)
_cell_length_c 13.9771(7)
_cell_measurement_temperature 173(2)
_cell_volume 2597.1(2)
_computing_cell_refinement SAINT(Bruker,2001)
_computing_data_collection APEX2(Bruker,2003)
_computing_data_reduction APEX2(Bruker,2003)
_computing_molecular_graphics DIAMOND
_computing_publication_material 'SHELXL-97 (Sheldrick, 1997)'
_computing_structure_refinement 'SHELXL-97 (Sheldrick, 1997)'
_computing_structure_solution 'SHELXS-97 (Sheldrick, 1997)'
_diffrn_ambient_temperature 173(2)
_diffrn_measured_fraction_theta_full 0.994
_diffrn_measured_fraction_theta_max 0.994
_diffrn_measurement_device_type 'Bruker APEX II CCD diffractometer'
_diffrn_measurement_method '\f and \w scan'
_diffrn_radiation_monochromator graphite
_diffrn_radiation_source 'fine-focus sealed tube'
_diffrn_radiation_type MoK\a
_diffrn_radiation_wavelength 0.71073
_diffrn_reflns_av_R_equivalents 0.0233
_diffrn_reflns_av_sigmaI/netI 0.0085
_diffrn_reflns_limit_h_max 12
_diffrn_reflns_limit_h_min -12
_diffrn_reflns_limit_k_max 22
_diffrn_reflns_limit_k_min -22
_diffrn_reflns_limit_l_max 16
_diffrn_reflns_limit_l_min -16
_diffrn_reflns_number 78759
_diffrn_reflns_theta_full 25.25
_diffrn_reflns_theta_max 25.25
_diffrn_reflns_theta_min 1.87
_exptl_absorpt_coefficient_mu 0.076
_exptl_absorpt_correction_T_max 0.9776
_exptl_absorpt_correction_T_min 0.9631
_exptl_absorpt_correction_type multi-scan
_exptl_crystal_colour orange
_exptl_crystal_density_diffrn 1.306
_exptl_crystal_density_method 'not measured'
_exptl_crystal_description block
_exptl_crystal_F_000 1072
_exptl_crystal_size_max 0.50
_exptl_crystal_size_mid 0.40
_exptl_crystal_size_min 0.30
_refine_diff_density_max 0.186
_refine_diff_density_min -0.191
_refine_diff_density_rms 0.029
_refine_ls_extinction_method none
_refine_ls_goodness_of_fit_ref 1.054
_refine_ls_hydrogen_treatment constr
_refine_ls_matrix_type full
_refine_ls_number_parameters 361
_refine_ls_number_reflns 4678
_refine_ls_number_restraints 0
_refine_ls_restrained_S_all 1.054
_refine_ls_R_factor_all 0.0383
_refine_ls_R_factor_gt 0.0356
_refine_ls_shift/su_max 0.000
_refine_ls_shift/su_mean 0.000
_refine_ls_structure_factor_coef Fsqd
_refine_ls_weighting_details 'calc w=1/[\s^2^(Fo^2^)+(0.0368P)^2^+0.9422P] where P=(Fo^2^+2Fc^2^)/3'
_refine_ls_weighting_scheme calc
_refine_ls_wR_factor_gt 0.0865
_refine_ls_wR_factor_ref 0.0891
_reflns_number_gt 4360
_reflns_number_total 4678
_reflns_threshold_expression >2sigma(I)
_cod_data_source_file ol501267z_si_004.cif
_cod_data_source_block tet-nbn
_cod_depositor_comments
;
The following automatic conversions were performed:

'_symmetry_cell_setting' value 'Monoclinic' changed to 'monoclinic'
according to
/usr/data/users/saulius/crontab/automatic-downloads/rss-feeds/ACS/lib/dictionaries/cif_core.dic
dictionary named 'cif_core.dic' version 2.4.2 from 2011-04-26.

Automatic conversion script
Id: cif_fix_values 2281 2013-09-26 08:29:07Z andrius 

 Adding full bibliography for 1516580--1516585.cif.
;
_cod_original_sg_symbol_H-M P2(1)/n
_cod_database_code 1516582

loop_
_symmetry_equiv_pos_as_xyz
'x, y, z'
'-x+1/2, y+1/2, -z+1/2'
'-x, -y, -z'
'x-1/2, -y-1/2, z-1/2'

loop_
_atom_site_label
_atom_site_type_symbol
_atom_site_fract_x
_atom_site_fract_y
_atom_site_fract_z
_atom_site_U_iso_or_equiv
_atom_site_adp_type
_atom_site_occupancy
_atom_site_symmetry_multiplicity
_atom_site_calc_flag
_atom_site_refinement_flags
N1 N 0.94710(10) 0.10582(6) -0.07347(7) 0.0323(2) Uani 1 1 d .
N2 N 0.87795(10) 0.06555(5) 0.45076(7) 0.0282(2) Uani 1 1 d .
C1 C 0.85657(11) 0.10345(6) 0.05645(8) 0.0248(2) Uani 1 1 d .
C2 C 0.83138(12) 0.11819(6) -0.04696(9) 0.0292(3) Uani 1 1 d .
C3 C 0.70665(13) 0.14002(7) -0.10837(9) 0.0355(3) Uani 1 1 d .
H3A H 0.6935 0.1523 -0.1765 0.043 Uiso 1 1 calc R
C4 C 0.60322(13) 0.14295(7) -0.06583(10) 0.0361(3) Uani 1 1 d .
H4A H 0.5187 0.1620 -0.1032 0.043 Uiso 1 1 calc R
C5 C 0.62073(12) 0.11844(7) 0.03105(9) 0.0316(3) Uani 1 1 d .
H5A H 0.5455 0.1179 0.0564 0.038 Uiso 1 1 calc R
C6 C 0.74494(11) 0.09444(6) 0.09288(8) 0.0255(2) Uani 1 1 d .
C7 C 0.74203(11) 0.05463(6) 0.18436(8) 0.0246(2) Uani 1 1 d .
C8 C 0.62776(11) 0.01272(6) 0.17604(9) 0.0289(3) Uani 1 1 d .
H8A H 0.5701 0.0023 0.1111 0.035 Uiso 1 1 calc R
C9 C 0.59468(12) -0.01436(7) 0.25839(9) 0.0320(3) Uani 1 1 d .
H9A H 0.5180 -0.0442 0.2485 0.038 Uiso 1 1 calc R
C10 C 0.67194(12) 0.00160(7) 0.35418(9) 0.0304(3) Uani 1 1 d .
H10A H 0.6461 -0.0129 0.4110 0.036 Uiso 1 1 calc R
C11 C 0.78967(11) 0.03992(6) 0.36380(8) 0.0258(2) Uani 1 1 d .
C12 C 0.83396(11) 0.06051(6) 0.28097(8) 0.0233(2) Uani 1 1 d .
C13 C 0.96338(11) 0.09480(6) 0.32293(8) 0.0237(2) Uani 1 1 d .
C14 C 0.98045(11) 0.10143(6) 0.42678(9) 0.0268(3) Uani 1 1 d .
C15 C 1.08784(13) 0.13796(7) 0.49141(9) 0.0334(3) Uani 1 1 d .
H15A H 1.0955 0.1434 0.5604 0.040 Uiso 1 1 calc R
C16 C 1.18229(13) 0.16574(7) 0.45056(10) 0.0363(3) Uani 1 1 d .
H16A H 1.2523 0.1950 0.4905 0.044 Uiso 1 1 calc R
C17 C 1.17701(12) 0.15176(7) 0.35189(9) 0.0331(3) Uani 1 1 d .
H17A H 1.2474 0.1691 0.3276 0.040 Uiso 1 1 calc R
C18 C 1.07199(11) 0.11305(6) 0.28670(9) 0.0258(2) Uani 1 1 d .
C19 C 1.09393(11) 0.08884(6) 0.19130(9) 0.0255(2) Uani 1 1 d .
C20 C 1.22537(12) 0.06903(7) 0.19566(10) 0.0318(3) Uani 1 1 d .
H20A H 1.2894 0.0631 0.2594 0.038 Uiso 1 1 calc R
C21 C 1.26600(13) 0.05770(7) 0.11073(10) 0.0355(3) Uani 1 1 d .
H21A H 1.3548 0.0415 0.1178 0.043 Uiso 1 1 calc R
C22 C 1.18025(13) 0.06948(7) 0.01683(10) 0.0330(3) Uani 1 1 d .
H22A H 1.2094 0.0657 -0.0413 0.040 Uiso 1 1 calc R
C23 C 1.04830(12) 0.08724(6) 0.01090(9) 0.0284(3) Uani 1 1 d .
C24 C 0.99966(11) 0.09005(6) 0.09544(9) 0.0248(2) Uani 1 1 d .
C25 C 0.95860(14) 0.10393(7) -0.17459(9) 0.0361(3) Uani 1 1 d .
H25A H 0.8680 0.1095 -0.2226 0.043 Uiso 1 1 calc R
H25B H 0.9935 0.0565 -0.1864 0.043 Uiso 1 1 calc R
C26 C 1.04930(13) 0.16127(6) -0.19483(9) 0.0307(3) Uani 1 1 d .
C27 C 1.15514(13) 0.14239(7) -0.23043(9) 0.0347(3) Uani 1 1 d .
H27A H 1.1701 0.0933 -0.2414 0.042 Uiso 1 1 calc R
C28 C 1.23969(15) 0.19363(8) -0.25045(10) 0.0440(3) Uani 1 1 d .
H28A H 1.3124 0.1796 -0.2745 0.053 Uiso 1 1 calc R
C29 C 1.21858(18) 0.26414(9) -0.23570(12) 0.0548(4) Uani 1 1 d .
H29A H 1.2764 0.2994 -0.2497 0.066 Uiso 1 1 calc R
C30 C 1.1135(2) 0.28451(8) -0.20053(13) 0.0631(5) Uani 1 1 d .
H30A H 1.0989 0.3338 -0.1906 0.076 Uiso 1 1 calc R
C31 C 1.02845(17) 0.23304(8) -0.17947(11) 0.0482(4) Uani 1 1 d .
H31A H 0.9565 0.2472 -0.1547 0.058 Uiso 1 1 calc R
C32 C 0.85837(12) 0.06044(7) 0.54974(9) 0.0305(3) Uani 1 1 d .
H32A H 0.9461 0.0669 0.6011 0.037 Uiso 1 1 calc R
H32B H 0.8252 0.0118 0.5582 0.037 Uiso 1 1 calc R
C33 C 0.76017(12) 0.11525(7) 0.56714(8) 0.0295(3) Uani 1 1 d .
C34 C 0.63933(14) 0.09416(7) 0.58017(10) 0.0369(3) Uani 1 1 d .
H34A H 0.6170 0.0447 0.5775 0.044 Uiso 1 1 calc R
C35 C 0.55016(15) 0.14433(8) 0.59713(11) 0.0435(3) Uani 1 1 d .
H35A H 0.4671 0.1290 0.6054 0.052 Uiso 1 1 calc R
C36 C 0.58133(15) 0.21605(8) 0.60207(11) 0.0438(3) Uani 1 1 d .
H36A H 0.5202 0.2504 0.6136 0.053 Uiso 1 1 calc R
C37 C 0.70226(16) 0.23759(7) 0.59010(12) 0.0460(3) Uani 1 1 d .
H37A H 0.7248 0.2870 0.5939 0.055 Uiso 1 1 calc R
C38 C 0.79114(14) 0.18776(7) 0.57253(10) 0.0395(3) Uani 1 1 d .
H38A H 0.8740 0.2033 0.5641 0.047 Uiso 1 1 calc R

loop_
_atom_site_aniso_label
_atom_site_aniso_U_11
_atom_site_aniso_U_22
_atom_site_aniso_U_33
_atom_site_aniso_U_23
_atom_site_aniso_U_13
_atom_site_aniso_U_12
N1 0.0339(6) 0.0388(6) 0.0251(5) -0.0008(4) 0.0099(4) -0.0051(5)
N2 0.0294(5) 0.0310(5) 0.0238(5) -0.0006(4) 0.0073(4) -0.0002(4)
C1 0.0261(6) 0.0221(5) 0.0243(6) -0.0010(4) 0.0043(4) -0.0015(4)
C2 0.0318(6) 0.0291(6) 0.0259(6) -0.0008(5) 0.0073(5) -0.0054(5)
C3 0.0373(7) 0.0387(7) 0.0250(6) 0.0038(5) 0.0007(5) -0.0044(5)
C4 0.0291(6) 0.0395(7) 0.0324(7) 0.0041(5) -0.0024(5) 0.0012(5)
C5 0.0249(6) 0.0356(7) 0.0315(6) -0.0002(5) 0.0038(5) 0.0006(5)
C6 0.0247(6) 0.0250(6) 0.0249(6) -0.0030(5) 0.0044(5) -0.0009(4)
C7 0.0222(5) 0.0247(6) 0.0266(6) -0.0025(4) 0.0065(4) 0.0020(4)
C8 0.0230(6) 0.0326(6) 0.0293(6) -0.0025(5) 0.0049(5) -0.0015(5)
C9 0.0257(6) 0.0328(6) 0.0380(7) -0.0011(5) 0.0103(5) -0.0053(5)
C10 0.0311(6) 0.0310(6) 0.0316(6) 0.0015(5) 0.0132(5) -0.0013(5)
C11 0.0262(6) 0.0238(6) 0.0267(6) 0.0002(4) 0.0066(5) 0.0034(4)
C12 0.0227(5) 0.0204(5) 0.0264(6) -0.0006(4) 0.0065(4) 0.0023(4)
C13 0.0232(5) 0.0204(5) 0.0250(6) 0.0005(4) 0.0031(4) 0.0028(4)
C14 0.0257(6) 0.0264(6) 0.0263(6) 0.0003(5) 0.0046(5) 0.0029(5)
C15 0.0339(7) 0.0366(7) 0.0255(6) -0.0031(5) 0.0020(5) -0.0001(5)
C16 0.0308(6) 0.0379(7) 0.0331(7) -0.0034(5) -0.0016(5) -0.0070(5)
C17 0.0261(6) 0.0360(7) 0.0337(7) 0.0020(5) 0.0034(5) -0.0054(5)
C18 0.0232(6) 0.0241(6) 0.0270(6) 0.0035(5) 0.0026(4) 0.0009(4)
C19 0.0239(6) 0.0225(5) 0.0295(6) 0.0036(5) 0.0072(5) -0.0015(4)
C20 0.0250(6) 0.0330(6) 0.0363(7) 0.0064(5) 0.0075(5) 0.0010(5)
C21 0.0282(6) 0.0339(7) 0.0479(8) 0.0056(6) 0.0167(6) 0.0044(5)
C22 0.0356(7) 0.0301(6) 0.0392(7) -0.0006(5) 0.0200(6) -0.0016(5)
C23 0.0311(6) 0.0250(6) 0.0299(6) -0.0018(5) 0.0104(5) -0.0046(5)
C24 0.0258(6) 0.0203(5) 0.0285(6) 0.0000(4) 0.0084(5) -0.0020(4)
C25 0.0448(7) 0.0400(7) 0.0260(6) -0.0045(5) 0.0140(5) -0.0125(6)
C26 0.0388(7) 0.0288(6) 0.0222(6) 0.0005(5) 0.0053(5) -0.0050(5)
C27 0.0409(7) 0.0344(7) 0.0281(6) 0.0026(5) 0.0091(5) -0.0040(5)
C28 0.0426(8) 0.0535(9) 0.0340(7) 0.0049(6) 0.0080(6) -0.0129(7)
C29 0.0663(11) 0.0484(9) 0.0471(9) 0.0051(7) 0.0122(8) -0.0248(8)
C30 0.0944(14) 0.0248(7) 0.0666(11) -0.0013(7) 0.0180(10) -0.0095(8)
C31 0.0607(10) 0.0353(8) 0.0495(9) -0.0020(6) 0.0176(7) 0.0026(7)
C32 0.0350(7) 0.0328(6) 0.0231(6) 0.0027(5) 0.0076(5) 0.0034(5)
C33 0.0357(6) 0.0310(6) 0.0205(5) 0.0019(5) 0.0061(5) 0.0026(5)
C34 0.0417(7) 0.0297(6) 0.0410(7) 0.0024(5) 0.0150(6) 0.0001(5)
C35 0.0402(8) 0.0426(8) 0.0521(9) 0.0038(6) 0.0204(7) 0.0034(6)
C36 0.0485(8) 0.0383(8) 0.0471(8) 0.0004(6) 0.0179(7) 0.0120(6)
C37 0.0552(9) 0.0286(7) 0.0552(9) -0.0021(6) 0.0179(7) 0.0011(6)
C38 0.0418(7) 0.0342(7) 0.0443(8) -0.0009(6) 0.0155(6) -0.0021(6)

loop_
_atom_type_symbol
_atom_type_description
_atom_type_scat_dispersion_real
_atom_type_scat_dispersion_imag
_atom_type_scat_source
C C 0.0033 0.0016 'International Tables Vol C Tables 4.2.6.8 and 6.1.1.4'
H H 0.0000 0.0000 'International Tables Vol C Tables 4.2.6.8 and 6.1.1.4'
N N 0.0061 0.0033 'International Tables Vol C Tables 4.2.6.8 and 6.1.1.4'

loop_
_geom_angle_atom_site_label_1
_geom_angle_atom_site_label_2
_geom_angle_atom_site_label_3
_geom_angle
C23 N1 C2 108.75(10)
C23 N1 C25 124.51(11)
C2 N1 C25 126.36(11)
C11 N2 C14 108.51(9)
C11 N2 C32 124.84(10)
C14 N2 C32 126.46(10)
C6 C1 C2 117.77(10)
C6 C1 C24 135.16(11)
C2 C1 C24 106.18(10)
N1 C2 C3 127.88(11)
N1 C2 C1 109.05(10)
C3 C2 C1 123.06(11)
C4 C3 C2 116.91(11)
C4 C3 H3A 121.5
C2 C3 H3A 121.5
C3 C4 C5 120.84(12)
C3 C4 H4A 119.6
C5 C4 H4A 119.6
C4 C5 C6 122.65(12)
C4 C5 H5A 118.7
C6 C5 H5A 118.7
C5 C6 C1 116.67(11)
C5 C6 C7 116.23(10)
C1 C6 C7 126.69(10)
C8 C7 C12 116.36(10)
C8 C7 C6 116.05(10)
C12 C7 C6 127.19(10)
C9 C8 C7 123.07(11)
C9 C8 H8A 118.5
C7 C8 H8A 118.5
C10 C9 C8 120.69(11)
C10 C9 H9A 119.7
C8 C9 H9A 119.7
C9 C10 C11 116.87(11)
C9 C10 H10A 121.6
C11 C10 H10A 121.6
N2 C11 C10 127.23(11)
N2 C11 C12 109.47(10)
C10 C11 C12 123.27(11)
C7 C12 C11 117.89(10)
C7 C12 C13 135.19(10)
C11 C12 C13 105.99(10)
C18 C13 C14 118.35(10)
C18 C13 C12 135.17(11)
C14 C13 C12 105.98(10)
N2 C14 C15 127.62(11)
N2 C14 C13 109.45(10)
C15 C14 C13 122.92(11)
C16 C15 C14 116.82(11)
C16 C15 H15A 121.6
C14 C15 H15A 121.6
C15 C16 C17 121.11(11)
C15 C16 H16A 119.4
C17 C16 H16A 119.4
C16 C17 C18 122.59(12)
C16 C17 H17A 118.7
C18 C17 H17A 118.7
C17 C18 C13 116.50(11)
C17 C18 C19 116.34(10)
C13 C18 C19 126.79(10)
C20 C19 C24 116.37(11)
C20 C19 C18 116.49(10)
C24 C19 C18 126.86(10)
C21 C20 C19 122.80(12)
C21 C20 H20A 118.6
C19 C20 H20A 118.6
C22 C21 C20 121.18(12)
C22 C21 H21A 119.4
C20 C21 H21A 119.4
C21 C22 C23 116.69(11)
C21 C22 H22A 121.7
C23 C22 H22A 121.7
N1 C23 C22 127.26(11)
N1 C23 C24 109.53(10)
C22 C23 C24 123.20(11)
C19 C24 C23 118.20(10)
C19 C24 C1 135.39(11)
C23 C24 C1 105.81(10)
N1 C25 C26 113.58(10)
N1 C25 H25A 108.8
C26 C25 H25A 108.8
N1 C25 H25B 108.8
C26 C25 H25B 108.8
H25A C25 H25B 107.7
C27 C26 C31 118.74(12)
C27 C26 C25 119.75(11)
C31 C26 C25 121.50(13)
C26 C27 C28 121.26(13)
C26 C27 H27A 119.4
C28 C27 H27A 119.4
C29 C28 C27 119.86(15)
C29 C28 H28A 120.1
C27 C28 H28A 120.1
C28 C29 C30 120.11(14)
C28 C29 H29A 119.9
C30 C29 H29A 119.9
C29 C30 C31 120.32(15)
C29 C30 H30A 119.8
C31 C30 H30A 119.8
C26 C31 C30 119.71(15)
C26 C31 H31A 120.1
C30 C31 H31A 120.1
N2 C32 C33 113.35(10)
N2 C32 H32A 108.9
C33 C32 H32A 108.9
N2 C32 H32B 108.9
C33 C32 H32B 108.9
H32A C32 H32B 107.7
C34 C33 C38 118.49(12)
C34 C33 C32 120.84(11)
C38 C33 C32 120.66(12)
C33 C34 C35 120.78(12)
C33 C34 H34A 119.6
C35 C34 H34A 119.6
C36 C35 C34 120.41(13)
C36 C35 H35A 119.8
C34 C35 H35A 119.8
C35 C36 C37 119.26(13)
C35 C36 H36A 120.4
C37 C36 H36A 120.4
C36 C37 C38 120.52(13)
C36 C37 H37A 119.7
C38 C37 H37A 119.7
C37 C38 C33 120.54(13)
C37 C38 H38A 119.7
C33 C38 H38A 119.7

loop_
_geom_bond_atom_site_label_1
_geom_bond_atom_site_label_2
_geom_bond_distance
N1 C23 1.3755(16)
N1 C2 1.3800(16)
N1 C25 1.4534(15)
N2 C11 1.3767(15)
N2 C14 1.3820(15)
N2 C32 1.4596(15)
C1 C6 1.4092(16)
C1 C2 1.4181(16)
C1 C24 1.4502(16)
C2 C3 1.3912(18)
C3 C4 1.3755(19)
C3 H3A 0.9500
C4 C5 1.3897(18)
C4 H4A 0.9500
C5 C6 1.4015(16)
C5 H5A 0.9500
C6 C7 1.4870(16)
C7 C8 1.4000(16)
C7 C12 1.4117(16)
C8 C9 1.3899(17)
C8 H8A 0.9500
C9 C10 1.3770(17)
C9 H9A 0.9500
C10 C11 1.3913(17)
C10 H10A 0.9500
C11 C12 1.4191(16)
C12 C13 1.4511(15)
C13 C18 1.4099(16)
C13 C14 1.4151(16)
C14 C15 1.3923(17)
C15 C16 1.3755(19)
C15 H15A 0.9500
C16 C17 1.3887(18)
C16 H16A 0.9500
C17 C18 1.4012(16)
C17 H17A 0.9500
C18 C19 1.4877(16)
C19 C20 1.4017(16)
C19 C24 1.4097(16)
C20 C21 1.3883(18)
C20 H20A 0.9500
C21 C22 1.3713(19)
C21 H21A 0.9500
C22 C23 1.3921(17)
C22 H22A 0.9500
C23 C24 1.4165(16)
C25 C26 1.5081(17)
C25 H25A 0.9900
C25 H25B 0.9900
C26 C27 1.3814(18)
C26 C31 1.3840(19)
C27 C28 1.3832(19)
C27 H27A 0.9500
C28 C29 1.360(2)
C28 H28A 0.9500
C29 C30 1.378(3)
C29 H29A 0.9500
C30 C31 1.395(2)
C30 H30A 0.9500
C31 H31A 0.9500
C32 C33 1.5158(17)
C32 H32A 0.9900
C32 H32B 0.9900
C33 C34 1.3806(18)
C33 C38 1.3883(18)
C34 C35 1.3873(19)
C34 H34A 0.9500
C35 C36 1.374(2)
C35 H35A 0.9500
C36 C37 1.378(2)
C36 H36A 0.9500
C37 C38 1.384(2)
C37 H37A 0.9500
C38 H38A 0.9500

loop_
_geom_torsion_atom_site_label_1
_geom_torsion_atom_site_label_2
_geom_torsion_atom_site_label_3
_geom_torsion_atom_site_label_4
_geom_torsion
C23 N1 C2 C3 178.11(12)
C25 N1 C2 C3 -8.8(2)
C23 N1 C2 C1 -3.20(13)
C25 N1 C2 C1 169.94(11)
C6 C1 C2 N1 -163.69(10)
C24 C1 C2 N1 7.17(13)
C6 C1 C2 C3 15.07(18)
C24 C1 C2 C3 -174.06(11)
N1 C2 C3 C4 174.70(12)
C1 C2 C3 C4 -3.82(19)
C2 C3 C4 C5 -6.05(19)
C3 C4 C5 C6 4.6(2)
C4 C5 C6 C1 6.76(18)
C4 C5 C6 C7 -166.38(11)
C2 C1 C6 C5 -15.82(16)
C24 C1 C6 C5 176.67(12)
C2 C1 C6 C7 156.50(11)
C24 C1 C6 C7 -11.0(2)
C5 C6 C7 C8 33.15(15)
C1 C6 C7 C8 -139.19(12)
C5 C6 C7 C12 -139.29(12)
C1 C6 C7 C12 48.37(18)
C12 C7 C8 C9 8.39(17)
C6 C7 C8 C9 -164.89(11)
C7 C8 C9 C10 2.64(19)
C8 C9 C10 C11 -5.83(18)
C14 N2 C11 C10 -179.13(11)
C32 N2 C11 C10 -3.95(19)
C14 N2 C11 C12 -1.06(13)
C32 N2 C11 C12 174.12(10)
C9 C10 C11 N2 175.74(11)
C9 C10 C11 C12 -2.08(17)
C8 C7 C12 C11 -15.52(15)
C6 C7 C12 C11 156.90(11)
C8 C7 C12 C13 177.37(12)
C6 C7 C12 C13 -10.2(2)
N2 C11 C12 C7 -165.06(10)
C10 C11 C12 C7 13.10(17)
N2 C11 C12 C13 5.52(12)
C10 C11 C12 C13 -176.32(11)
C7 C12 C13 C18 -28.3(2)
C11 C12 C13 C18 163.57(12)
C7 C12 C13 C14 160.45(12)
C11 C12 C13 C14 -7.71(12)
C11 N2 C14 C15 177.24(12)
C32 N2 C14 C15 2.16(19)
C11 N2 C14 C13 -4.04(13)
C32 N2 C14 C13 -179.11(10)
C18 C13 C14 N2 -165.69(10)
C12 C13 C14 N2 7.33(12)
C18 C13 C14 C15 13.10(17)
C12 C13 C14 C15 -173.88(11)
N2 C14 C15 C16 175.98(12)
C13 C14 C15 C16 -2.58(18)
C14 C15 C16 C17 -6.10(19)
C15 C16 C17 C18 4.3(2)
C16 C17 C18 C13 6.29(18)
C16 C17 C18 C19 -167.25(12)
C14 C13 C18 C17 -14.33(16)
C12 C13 C18 C17 175.20(12)
C14 C13 C18 C19 158.44(11)
C12 C13 C18 C19 -12.0(2)
C17 C18 C19 C20 35.16(15)
C13 C18 C19 C20 -137.62(12)
C17 C18 C19 C24 -138.44(12)
C13 C18 C19 C24 48.79(18)
C24 C19 C20 C21 6.07(18)
C18 C19 C20 C21 -168.21(11)
C19 C20 C21 C22 3.8(2)
C20 C21 C22 C23 -5.32(18)
C2 N1 C23 C22 179.02(12)
C25 N1 C23 C22 5.73(19)
C2 N1 C23 C24 -2.25(13)
C25 N1 C23 C24 -175.54(11)
C21 C22 C23 N1 175.50(12)
C21 C22 C23 C24 -3.07(18)
C20 C19 C24 C23 -13.76(16)
C18 C19 C24 C23 159.84(11)
C20 C19 C24 C1 176.61(12)
C18 C19 C24 C1 -9.8(2)
N1 C23 C24 C19 -165.86(10)
C22 C23 C24 C19 12.93(17)
N1 C23 C24 C1 6.58(13)
C22 C23 C24 C1 -174.62(11)
C6 C1 C24 C19 -29.3(2)
C2 C1 C24 C19 162.24(13)
C6 C1 C24 C23 160.24(13)
C2 C1 C24 C23 -8.26(12)
C23 N1 C25 C26 -70.58(16)
C2 N1 C25 C26 117.32(14)
N1 C25 C26 C27 125.33(13)
N1 C25 C26 C31 -55.30(17)
C31 C26 C27 C28 0.16(19)
C25 C26 C27 C28 179.54(12)
C26 C27 C28 C29 -0.4(2)
C27 C28 C29 C30 0.2(2)
C28 C29 C30 C31 0.2(3)
C27 C26 C31 C30 0.3(2)
C25 C26 C31 C30 -179.05(14)
C29 C30 C31 C26 -0.5(3)
C11 N2 C32 C33 -77.95(14)
C14 N2 C32 C33 96.35(14)
N2 C32 C33 C34 114.50(13)
N2 C32 C33 C38 -66.94(15)
C38 C33 C34 C35 0.73(19)
C32 C33 C34 C35 179.32(12)
C33 C34 C35 C36 -0.5(2)
C34 C35 C36 C37 -0.1(2)
C35 C36 C37 C38 0.5(2)
C36 C37 C38 C33 -0.3(2)
C34 C33 C38 C37 -0.3(2)
C32 C33 C38 C37 -178.90(12)
